data_4100267
_journal_name_full 'Journal of the American Chemical Society'
_journal_year 2005
_chemical_formula_sum 'C29 H51 B10 N3 O0.5 Zr'
_chemical_formula_weight 649.05
_space_group_IT_number 14
_symmetry_cell_setting monoclinic
_symmetry_space_group_name_Hall '-P 2ybc'
_symmetry_space_group_name_H-M 'P 1 21/c 1'
_cell_angle_alpha 90.00
_cell_angle_beta 91.335(2)
_cell_angle_gamma 90.00
_cell_formula_units_Z 4
_cell_length_a 11.4402(9)
_cell_length_b 22.1976(18)
_cell_length_c 15.3260(12)
_cell_measurement_temperature 293(2)
_cell_volume 3890.9(5)
_diffrn_ambient_temperature 293(2)
_exptl_crystal_density_diffrn 1.108
_cod_depositor_comments
;
The following automatic conversions were performed:
'_symmetry_cell_setting' value 'MONOCLINIC' changed to 'monoclinic'
according to '/home/saulius/struct/CIF-dictionaries/cif_core.dic'
dictionary named 'cif_core.dic' version 2.4.1 from 2010-06-29.

Automatic conversion script
Id: cif_fix_enum 1527 2010-12-29 10:47:43Z saulius 
;
_cod_original_sg_symbol_H-M 'P 21/c'
_cod_original_formula_sum 'C29 H51 B10 N3 O0.50 Zr'
_cod_database_code 4100267

loop_
_symmetry_equiv_pos_as_xyz
'x, y, z'
'-x, y+1/2, -z+1/2'
'-x, -y, -z'
'x, -y-1/2, z-1/2'

loop_
_atom_site_label
_atom_site_type_symbol
_atom_site_fract_x
_atom_site_fract_y
_atom_site_fract_z
_atom_site_U_iso_or_equiv
_atom_site_adp_type
_atom_site_occupancy
_atom_site_symmetry_multiplicity
_atom_site_calc_flag
_atom_site_refinement_flags
_atom_site_disorder_assembly
_atom_site_disorder_group
Zr Zr 0.30076(10) 0.38113(5) 0.86713(7) 0.0333(5) Uani 1 1 d . . .
N1 N 0.1563(9) 0.3611(4) 0.9558(6) 0.037(2) Uani 1 1 d . . .
N2 N 0.0564(12) 0.5623(5) 0.7068(8) 0.061(3) Uani 1 1 d . . .
N3 N 0.4982(10) 0.3414(5) 1.0343(7) 0.049(3) Uani 1 1 d . . .
B3 B -0.1052(13) 0.4267(7) 0.8755(10) 0.045(4) Uani 1 1 d . . .
H3 H -0.0675 0.4599 0.9214 0.054 Uiso 1 1 calc R . .
B4 B -0.1930(14) 0.4650(8) 0.7775(11) 0.053(4) Uani 1 1 d . . .
H4 H -0.2279 0.5100 0.7920 0.063 Uiso 1 1 calc R . .
B5 B -0.1549(15) 0.4385(8) 0.6664(10) 0.055(4) Uani 1 1 d . . .
H5 H -0.1762 0.4579 0.6019 0.066 Uiso 1 1 calc R . .
B6 B -0.0134(15) 0.4035(8) 0.7168(12) 0.056(4) Uani 1 1 d . . .
H6 H 0.0747 0.4098 0.6911 0.067 Uiso 1 1 calc R . .
B7 B -0.1341(14) 0.3475(7) 0.8700(10) 0.046(4) Uani 1 1 d . . .
H7 H -0.1448 0.3165 0.9252 0.055 Uiso 1 1 calc R . .
B8 B -0.2403(14) 0.4017(7) 0.8379(10) 0.048(4) Uani 1 1 d . . .
H8 H -0.3150 0.4100 0.8801 0.057 Uiso 1 1 calc R . .
B9 B -0.2637(16) 0.4001(8) 0.7230(11) 0.058(5) Uani 1 1 d . . .
H9 H -0.3527 0.4010 0.6942 0.070 Uiso 1 1 calc R . .
B10 B -0.1405(14) 0.3594(7) 0.6801(10) 0.049(4) Uani 1 1 d . . .
H10 H -0.1398 0.3327 0.6196 0.059 Uiso 1 1 calc R . .
B11 B -0.0578(13) 0.3327(7) 0.7715(10) 0.041(4) Uani 1 1 d . . .
H11 H -0.0040 0.2921 0.7626 0.050 Uiso 1 1 calc R . .
B12 B -0.2144(14) 0.3344(7) 0.7744(10) 0.049(4) Uani 1 1 d . . .
H12 H -0.2703 0.2941 0.7719 0.059 Uiso 1 1 calc R . .
C1 C -0.0636(12) 0.4709(6) 0.7332(8) 0.046(3) Uani 1 1 d . . .
C2 C -0.0080(11) 0.3811(5) 0.8441(7) 0.036(3) Uani 1 1 d . . .
C11 C 0.1089(10) 0.3738(5) 0.8833(8) 0.034(3) Uani 1 1 d . . .
C12 C 0.1130(12) 0.3412(7) 1.0432(8) 0.052(4) Uani 1 1 d . . .
C13 C 0.0143(14) 0.3819(7) 1.0738(9) 0.067(4) Uani 1 1 d . . .
H13A H 0.0422 0.4226 1.0785 0.100 Uiso 1 1 calc R . .
H13B H -0.0112 0.3685 1.1298 0.100 Uiso 1 1 calc R . .
H13C H -0.0499 0.3803 1.0325 0.100 Uiso 1 1 calc R . .
C14 C 0.0738(17) 0.2765(7) 1.0352(11) 0.080(5) Uani 1 1 d . . .
H14A H 0.1375 0.2522 1.0156 0.121 Uiso 1 1 calc R . .
H14B H 0.0096 0.2738 0.9940 0.121 Uiso 1 1 calc R . .
H14C H 0.0495 0.2622 1.0911 0.121 Uiso 1 1 calc R . .
C15 C 0.2139(14) 0.3468(10) 1.1089(10) 0.090(6) Uani 1 1 d . . .
H15A H 0.2374 0.3882 1.1134 0.135 Uiso 1 1 calc R . .
H15B H 0.2785 0.3230 1.0899 0.135 Uiso 1 1 calc R . .
H15C H 0.1895 0.3328 1.1648 0.135 Uiso 1 1 calc R . .
C16 C -0.0051(13) 0.5199(6) 0.7150(8) 0.047(3) Uani 1 1 d . . .
C17 C 0.0741(17) 0.6075(7) 0.6360(10) 0.068(5) Uani 1 1 d . . .
C18 C 0.002(2) 0.5916(12) 0.5564(13) 0.139(10) Uani 1 1 d . . .
H18A H -0.0797 0.5915 0.5708 0.209 Uiso 1 1 calc R . .
H18B H 0.0234 0.5523 0.5362 0.209 Uiso 1 1 calc R . .
H18C H 0.0145 0.6207 0.5113 0.209 Uiso 1 1 calc R . .
C19 C 0.049(5) 0.6653(9) 0.6717(16) 0.31(3) Uani 1 1 d . . .
H19A H -0.0328 0.6674 0.6852 0.458 Uiso 1 1 calc R . .
H19B H 0.0667 0.6960 0.6300 0.458 Uiso 1 1 calc R . .
H19C H 0.0949 0.6714 0.7240 0.458 Uiso 1 1 calc R . .
C20 C 0.205(2) 0.6052(16) 0.614(2) 0.22(2) Uani 1 1 d . . .
H20A H 0.2514 0.6157 0.6642 0.327 Uiso 1 1 calc R . .
H20B H 0.2198 0.6332 0.5674 0.327 Uiso 1 1 calc R . .
H20C H 0.2246 0.5653 0.5950 0.327 Uiso 1 1 calc R . .
C21 C 0.4283(12) 0.3570(6) 0.9855(9) 0.045(3) Uani 1 1 d . . .
C22 C 0.5826(13) 0.3170(7) 1.0983(10) 0.058(4) Uani 1 1 d . . .
C23 C 0.533(2) 0.3233(13) 1.1887(12) 0.142(11) Uani 1 1 d . . .
H23A H 0.5276 0.3652 1.2037 0.214 Uiso 1 1 calc R . .
H23B H 0.5825 0.3030 1.2304 0.214 Uiso 1 1 calc R . .
H23C H 0.4559 0.3057 1.1892 0.214 Uiso 1 1 calc R . .
C24 C 0.592(3) 0.2509(10) 1.072(2) 0.217(19) Uani 1 1 d . . .
H24A H 0.6251 0.2481 1.0153 0.325 Uiso 1 1 calc R . .
H24B H 0.5162 0.2328 1.0714 0.325 Uiso 1 1 calc R . .
H24C H 0.6422 0.2302 1.1137 0.325 Uiso 1 1 calc R . .
C25 C 0.6915(17) 0.3529(11) 1.0946(13) 0.112(8) Uani 1 1 d . . .
H25A H 0.6756 0.3938 1.1112 0.167 Uiso 1 1 calc R . .
H25B H 0.7203 0.3522 1.0363 0.167 Uiso 1 1 calc R . .
H25C H 0.7493 0.3361 1.1340 0.167 Uiso 1 1 calc R . .
C31 C 0.381(3) 0.3378(8) 0.7308(13) 0.097(8) Uani 1 1 d . . .
H31A H 0.4101 0.3609 0.6814 0.116 Uiso 1 1 calc R . .
C32 C 0.4469(15) 0.3138(10) 0.7976(18) 0.089(7) Uani 1 1 d . . .
H32A H 0.5321 0.3170 0.8044 0.107 Uiso 1 1 calc R . .
C33 C 0.379(2) 0.2768(8) 0.8424(12) 0.083(6) Uani 1 1 d . . .
H33A H 0.4070 0.2501 0.8891 0.100 Uiso 1 1 calc R . .
C34 C 0.2716(18) 0.2755(7) 0.8089(14) 0.081(6) Uani 1 1 d . . .
H34A H 0.2098 0.2477 0.8261 0.097 Uiso 1 1 calc R . .
C35 C 0.2656(19) 0.3143(9) 0.7376(12) 0.080(6) Uani 1 1 d . . .
H35A H 0.2017 0.3175 0.6941 0.096 Uiso 1 1 calc R . .
C36 C 0.3102(14) 0.4861(6) 0.9306(10) 0.056(4) Uani 1 1 d . . .
H36A H 0.2933 0.4971 0.9909 0.067 Uiso 1 1 calc R . .
C37 C 0.4224(13) 0.4734(6) 0.8979(11) 0.059(4) Uani 1 1 d . . .
H37A H 0.4962 0.4745 0.9316 0.070 Uiso 1 1 calc R . .
C38 C 0.4112(14) 0.4698(6) 0.8084(12) 0.064(4) Uani 1 1 d . . .
H38A H 0.4763 0.4673 0.7681 0.077 Uiso 1 1 calc R . .
C39 C 0.2935(16) 0.4775(6) 0.7837(11) 0.069(5) Uani 1 1 d . . .
H39A H 0.2626 0.4829 0.7240 0.083 Uiso 1 1 calc R . .
C40 C 0.2321(13) 0.4878(6) 0.8612(10) 0.054(4) Uani 1 1 d . . .
H40B H 0.1504 0.5008 0.8640 0.065 Uiso 1 1 calc R . .
O1 O 0.461(5) 0.426(3) 1.398(3) 0.21(2) Uani 0.50 1 d PD . .
C43 C 0.318(3) 0.393(3) 1.483(3) 0.19(3) Uani 0.50 1 d PD . .
H43A H 0.2473 0.4128 1.5015 0.224 Uiso 0.50 1 calc PR . .
H43B H 0.3095 0.3497 1.4913 0.224 Uiso 0.50 1 calc PR . .
C44 C 0.345(4) 0.408(3) 1.387(3) 0.16(3) Uani 0.50 1 d PD . .
H44A H 0.3370 0.3732 1.3496 0.189 Uiso 0.50 1 calc PR . .
H44B H 0.2956 0.4404 1.3649 0.189 Uiso 0.50 1 calc PR . .
C41 C 0.526(3) 0.406(3) 1.470(5) 0.24(4) Uani 0.50 1 d PD . .
H41A H 0.5948 0.4300 1.4832 0.283 Uiso 0.50 1 calc PR . .
H41B H 0.5477 0.3634 1.4662 0.283 Uiso 0.50 1 calc PR . .
C42 C 0.426(5) 0.417(3) 1.534(2) 0.17(3) Uani 0.50 1 d PD . .
H42A H 0.4383 0.3950 1.5882 0.208 Uiso 0.50 1 calc PR . .
H42B H 0.4176 0.4594 1.5467 0.208 Uiso 0.50 1 calc PR . .

loop_
_atom_site_aniso_label
_atom_site_aniso_U_11
_atom_site_aniso_U_22
_atom_site_aniso_U_33
_atom_site_aniso_U_23
_atom_site_aniso_U_13
_atom_site_aniso_U_12
Zr 0.0257(7) 0.0378(7) 0.0366(7) -0.0028(5) 0.0033(5) 0.0013(6)
N1 0.035(6) 0.046(6) 0.030(5) -0.002(4) 0.001(5) -0.002(5)
N2 0.071(9) 0.054(8) 0.058(8) 0.007(6) 0.008(7) -0.002(7)
N3 0.036(7) 0.062(7) 0.049(7) 0.013(6) -0.005(6) 0.002(6)
B3 0.026(8) 0.065(10) 0.045(9) 0.001(8) -0.003(7) -0.004(7)
B4 0.042(10) 0.057(10) 0.060(10) 0.004(8) 0.001(8) 0.011(8)
B5 0.059(12) 0.063(11) 0.042(9) 0.008(8) -0.001(8) 0.008(9)
B6 0.040(10) 0.060(10) 0.069(11) 0.003(9) 0.019(9) 0.000(8)
B7 0.037(9) 0.061(10) 0.040(8) 0.004(7) 0.000(7) -0.003(8)
B8 0.030(9) 0.064(10) 0.049(9) 0.007(8) 0.006(7) 0.001(8)
B9 0.039(10) 0.079(12) 0.056(10) 0.001(9) 0.001(8) -0.002(9)
B10 0.048(10) 0.058(9) 0.041(9) -0.002(7) 0.000(7) 0.001(8)
B11 0.035(9) 0.043(8) 0.046(9) 0.000(7) 0.004(7) -0.006(7)
B12 0.032(9) 0.059(10) 0.055(10) 0.003(8) -0.011(7) -0.014(8)
C1 0.039(8) 0.054(8) 0.045(8) 0.009(6) 0.005(6) 0.002(7)
C2 0.036(7) 0.042(7) 0.030(6) -0.005(5) 0.004(5) 0.001(6)
C11 0.021(6) 0.036(7) 0.044(7) -0.010(5) 0.005(5) 0.001(5)
C12 0.038(8) 0.080(10) 0.038(7) 0.007(7) 0.006(6) -0.007(7)
C13 0.073(11) 0.085(11) 0.043(8) -0.002(8) 0.017(8) 0.002(9)
C14 0.100(15) 0.071(11) 0.071(11) 0.021(9) 0.012(10) -0.001(10)
C15 0.053(11) 0.17(2) 0.045(9) 0.015(11) -0.005(8) -0.016(12)
C16 0.051(9) 0.045(8) 0.044(8) 0.003(6) 0.002(7) 0.002(7)
C17 0.088(13) 0.057(10) 0.060(10) 0.019(8) -0.006(9) -0.012(9)
C18 0.18(3) 0.17(2) 0.061(13) 0.038(14) -0.001(15) -0.05(2)
C19 0.78(10) 0.044(12) 0.095(19) 0.013(12) 0.13(3) 0.04(3)
C20 0.11(2) 0.32(5) 0.22(4) 0.19(4) 0.03(2) 0.01(3)
C21 0.034(8) 0.050(8) 0.050(8) 0.003(7) 0.002(7) 0.000(6)
C22 0.048(9) 0.061(9) 0.063(9) 0.019(7) -0.010(8) -0.005(7)
C23 0.110(19) 0.26(3) 0.060(12) 0.063(17) 0.007(12) 0.02(2)
C24 0.25(4) 0.065(15) 0.33(5) 0.03(2) -0.18(3) 0.041(19)
C25 0.081(15) 0.17(2) 0.080(13) 0.057(14) -0.030(11) -0.062(14)
C31 0.16(2) 0.071(12) 0.064(12) -0.027(10) 0.069(14) -0.023(14)
C32 0.029(9) 0.096(15) 0.14(2) -0.057(15) 0.025(12) 0.005(10)
C33 0.107(17) 0.058(11) 0.084(13) -0.021(10) -0.023(13) 0.044(12)
C34 0.083(15) 0.051(10) 0.109(16) -0.046(11) 0.043(12) -0.024(10)
C35 0.092(15) 0.083(13) 0.064(11) -0.052(10) -0.030(11) 0.033(11)
C36 0.068(11) 0.042(8) 0.058(9) -0.013(7) 0.001(8) -0.002(7)
C37 0.044(9) 0.049(8) 0.082(12) -0.005(8) -0.010(8) -0.012(7)
C38 0.051(10) 0.055(9) 0.087(12) 0.012(8) 0.013(9) -0.017(8)
C39 0.088(14) 0.053(9) 0.065(11) 0.019(8) -0.018(10) -0.014(9)
C40 0.041(9) 0.044(8) 0.079(11) 0.005(7) 0.002(8) 0.014(7)
O1 0.28(7) 0.22(5) 0.15(4) 0.01(3) -0.02(4) -0.03(5)
C43 0.09(4) 0.32(9) 0.15(5) 0.16(6) 0.00(4) -0.02(5)
C44 0.11(4) 0.20(6) 0.17(6) -0.05(5) -0.06(4) 0.08(4)
C41 0.13(6) 0.22(8) 0.36(14) 0.10(8) 0.01(8) 0.07(5)
C42 0.15(5) 0.27(7) 0.10(4) 0.12(4) 0.00(4) -0.03(6)

loop_
_geom_bond_atom_site_label_1
_geom_bond_atom_site_label_2
_geom_bond_distance
_geom_bond_site_symmetry_2
_geom_bond_publ_flag
Zr N1 2.210(10) . ?
Zr C11 2.221(11) . ?
Zr C21 2.364(14) . ?
Zr C31 2.493(15) . ?
Zr C39 2.493(14) . ?
Zr C40 2.496(13) . ?
Zr C35 2.503(14) . ?
Zr C32 2.501(15) . ?
Zr C33 2.513(15) . ?
Zr C37 2.515(13) . ?
Zr C38 2.517(14) . ?
Zr C34 2.528(14) . ?
N1 C11 1.258(15) . ?
N1 C12 1.504(15) . ?
N2 C16 1.183(17) . ?
N2 C17 1.496(18) . ?
N3 C21 1.136(16) . ?
N3 C22 1.464(17) . ?
B3 C2 1.587(19) . ?
B3 B8 1.73(2) . ?
B3 B7 1.79(2) . ?
B3 B4 1.98(2) . ?
B4 C1 1.65(2) . ?
B4 B8 1.78(2) . ?
B4 B9 1.84(3) . ?
B4 B5 1.86(2) . ?
B5 C1 1.61(2) . ?
B5 B9 1.76(2) . ?
B5 B10 1.78(2) . ?
B5 B6 1.94(2) . ?
B6 C1 1.62(2) . ?
B6 B10 1.83(2) . ?
B6 B11 1.86(2) . ?
B6 C2 2.01(2) . ?
B7 C2 1.680(19) . ?
B7 B12 1.74(2) . ?
B7 B8 1.77(2) . ?
B7 B11 1.79(2) . ?
B8 B9 1.78(2) . ?
B8 B12 1.81(2) . ?
B9 B12 1.75(2) . ?
B9 B10 1.81(2) . ?
B10 B11 1.77(2) . ?
B10 B12 1.78(2) . ?
B11 C2 1.640(18) . ?
B11 B12 1.79(2) . ?
C1 C16 1.312(19) . ?
C2 C11 1.462(17) . ?
C12 C14 1.51(2) . ?
C12 C15 1.519(19) . ?
C12 C13 1.53(2) . ?
C17 C19 1.43(3) . ?
C17 C18 1.50(3) . ?
C17 C20 1.54(3) . ?
C22 C25 1.48(2) . ?
C22 C23 1.52(2) . ?
C22 C24 1.52(3) . ?
C31 C32 1.37(3) . ?
C31 C35 1.42(3) . ?
C32 C33 1.33(3) . ?
C33 C34 1.32(3) . ?
C34 C35 1.39(2) . ?
C36 C40 1.37(2) . ?
C36 C37 1.42(2) . ?
C37 C38 1.38(2) . ?
C38 C39 1.40(2) . ?
C39 C40 1.41(2) . ?
O1 C44 1.39(4) . ?
O1 C41 1.40(4) . ?
C43 C42 1.537(15) . ?
C43 C44 1.547(15) . ?
C41 C42 1.545(15) . ?
